data_7134028
loop_
_publ_author_name
'Cui, Jia-Huan'
'Chen, Qian-Yu'
'Zhang, Jun'
'He, Yan'
'Li, Xingguang'
'Liu, Pei-Nian'

_publ_section_title
;
 Visible light-induced cascade annulation of sulfoxonium ylides with
 azides for the synthesis of 2-trifluoromethyl indoles
;
_journal_name_full 'Chemical Communications'
_journal_paper_doi 10.1039/D4CC05513F
_journal_year 2024
_chemical_formula_moiety 'C18 H16 Br F3 N2 O2 S'
_chemical_formula_sum 'C18 H16 Br F3 N2 O2 S'
_chemical_formula_weight 461.30
_space_group_crystal_system monoclinic
_space_group_IT_number 14
_space_group_name_Hall '-P 2yn'
_space_group_name_H-M_alt 'P 1 21/n 1'
_atom_sites_solution_hydrogens geom
_atom_sites_solution_primary dual
_audit_creation_date 2023-11-08
_audit_creation_method
;
Olex2 1.5
(compiled 2023.08.24 svn.re1ec1418 for OlexSys, GUI svn.r6817)
;
_audit_update_record
;
2024-02-21 deposited with the CCDC.	2024-12-01 downloaded from the CCDC.
;
_cell_angle_alpha 90
_cell_angle_beta 117.207(2)
_cell_angle_gamma 90
_cell_formula_units_Z 4
_cell_length_a 16.5134(7)
_cell_length_b 8.0265(4)
_cell_length_c 16.5356(7)
_cell_measurement_reflns_used 1915
_cell_measurement_temperature 295.00
_cell_measurement_theta_max 67.297
_cell_measurement_theta_min 9.628
_cell_volume 1949.22(16)
_computing_cell_refinement 'SAINT V8.40B (?, 2016)'
_computing_data_reduction 'SAINT V8.40B (?, 2016)'
_computing_molecular_graphics 'Olex2 1.5 (Dolomanov et al., 2009)'
_computing_publication_material 'Olex2 1.5 (Dolomanov et al., 2009)'
_computing_structure_refinement 'SHELXL 2018/3 (Sheldrick, 2015)'
_computing_structure_solution 'SHELXT 2018/2 (Sheldrick, 2018)'
_diffrn_ambient_temperature 295.00
_diffrn_measured_fraction_theta_full 0.977
_diffrn_measured_fraction_theta_max 0.974
_diffrn_radiation_type CuK\a
_diffrn_radiation_wavelength 1.54178
_diffrn_reflns_av_R_equivalents 0.0515
_diffrn_reflns_av_unetI/netI 0.0332
_diffrn_reflns_Laue_measured_fraction_full 0.977
_diffrn_reflns_Laue_measured_fraction_max 0.974
_diffrn_reflns_limit_h_max 19
_diffrn_reflns_limit_h_min -19
_diffrn_reflns_limit_k_max 9
_diffrn_reflns_limit_k_min -9
_diffrn_reflns_limit_l_max 19
_diffrn_reflns_limit_l_min -19
_diffrn_reflns_number 30846
_diffrn_reflns_point_group_measured_fraction_full 0.977
_diffrn_reflns_point_group_measured_fraction_max 0.974
_diffrn_reflns_theta_full 67.679
_diffrn_reflns_theta_max 68.272
_diffrn_reflns_theta_min 6.026
_diffrn_source_current 1.2
_diffrn_source_power 0.06
_diffrn_source_voltage 50.0
_exptl_absorpt_coefficient_mu 4.278
_exptl_absorpt_correction_T_max 0.7531
_exptl_absorpt_correction_T_min 0.4239
_exptl_absorpt_correction_type multi-scan
_exptl_absorpt_process_details
;
SADABS-2016/2 (Bruker,2016/2) was used for absorption correction.
wR2(int) was 0.1429 before and 0.0690 after correction.
The Ratio of minimum to maximum transmission is 0.5629.
The \l/2 correction factor is Not present.
;
_exptl_crystal_colour yellow
_exptl_crystal_colour_primary yellow
_exptl_crystal_density_diffrn 1.572
_exptl_crystal_description block
_exptl_crystal_F_000 928
_exptl_crystal_size_max 0.25
_exptl_crystal_size_mid 0.21
_exptl_crystal_size_min 0.2
_refine_diff_density_max 0.513
_refine_diff_density_min -0.571
_refine_diff_density_rms 0.103
_refine_ls_extinction_method none
_refine_ls_goodness_of_fit_ref 1.130
_refine_ls_hydrogen_treatment constr
_refine_ls_matrix_type full
_refine_ls_number_parameters 256
_refine_ls_number_reflns 3476
_refine_ls_number_restraints 1
_refine_ls_restrained_S_all 1.130
_refine_ls_R_factor_all 0.0518
_refine_ls_R_factor_gt 0.0493
_refine_ls_shift/su_max 0.001
_refine_ls_shift/su_mean 0.000
_refine_ls_structure_factor_coef Fsqd
_refine_ls_weighting_details 'w=1/[\s^2^(Fo^2^)+(0.0609P)^2^+1.8786P] where P=(Fo^2^+2Fc^2^)/3'
_refine_ls_weighting_scheme calc
_refine_ls_wR_factor_gt 0.1274
_refine_ls_wR_factor_ref 0.1292
_reflns_Friedel_coverage 0.000
_reflns_number_gt 3284
_reflns_number_total 3476
_reflns_threshold_expression 'I > 2\s(I)'
_cod_data_source_file d4cc05513f2.cif
_cod_data_source_block cjh_633_0ma
_cod_database_code 7134028
_shelx_shelxl_version_number 2018/3
_shelx_space_group_comment
;
The symmetry employed for this shelxl refinement is uniquely defined
by the following loop, which should always be used as a source of
symmetry information in preference to the above space-group names.
They are only intended as comments.
;
_shelx_estimated_absorpt_t_max 0.482
_shelx_estimated_absorpt_t_min 0.414
_olex2_refinement_description
;
1. Fixed Uiso
 At 1.2 times of:
  All C(H) groups, All N(H) groups
 At 1.5 times of:
  All C(H,H,H) groups
2. Restrained distances
 Br1A-C16 \\sim Br1B-C16
 with sigma of 0.02
3. Others
 Sof(Br1B)=1-FVAR(1)
 Sof(Br1A)=FVAR(1)
4.a Aromatic/amide H refined with riding coordinates:
 N2(H2), C14(H14), C17(H17), C5(H5), C15(H15), C18(H18), C1(H1), C4(H4),
 C2(H2A), C3(H3)
4.b Idealised Me refined as rotating group:
 C10(H10A,H10B,H10C), C11(H11A,H11B,H11C)
;
_olex2_submission_special_instructions 'No special instructions were received'

loop_
_space_group_symop_operation_xyz
'x, y, z'
'-x+1/2, y+1/2, -z+1/2'
'-x, -y, -z'
'x-1/2, -y-1/2, z-1/2'

loop_
_atom_site_label
_atom_site_type_symbol
_atom_site_fract_x
_atom_site_fract_y
_atom_site_fract_z
_atom_site_U_iso_or_equiv
_atom_site_adp_type
_atom_site_occupancy
_atom_site_site_symmetry_order
_atom_site_calc_flag
_atom_site_refinement_flags_posn
_atom_site_refinement_flags_adp
_atom_site_refinement_flags_occupancy
_atom_site_disorder_assembly
_atom_site_disorder_group
Br1A Br 0.8481(4) 0.5723(7) 0.6045(4) 0.0585(9) Uani 0.47(4) 1 d D . P A 1
S1 S 0.35539(5) 0.44897(8) 0.75092(5) 0.0374(2) Uani 1 1 d . . . . .
O2 O 0.49566(17) 0.4014(2) 0.69190(19) 0.0556(6) Uani 1 1 d . . . . .
O1 O 0.28771(15) 0.5263(3) 0.77142(17) 0.0536(6) Uani 1 1 d . . . . .
F3 F 0.4355(2) 0.6375(3) 0.93042(15) 0.0894(9) Uani 1 1 d . . . . .
N1 N 0.42326(18) 0.8960(3) 0.75932(18) 0.0427(6) Uani 1 1 d . . . . .
N2 N 0.56141(18) 0.6563(3) 0.7321(2) 0.0462(6) Uani 1 1 d . . . . .
H2 H 0.562979 0.747075 0.760471 0.055 Uiso 1 1 calc R U . . .
F1 F 0.4295(3) 0.8955(4) 0.92060(18) 0.1139(12) Uani 1 1 d . . . . .
F2 F 0.54956(18) 0.7719(6) 0.94402(17) 0.1256(14) Uani 1 1 d . . . . .
C12 C 0.4964(2) 0.5406(3) 0.7238(2) 0.0399(6) Uani 1 1 d . . . . .
C13 C 0.6256(2) 0.6399(3) 0.6985(2) 0.0392(6) Uani 1 1 d . . . . .
C7 C 0.43227(19) 0.7537(3) 0.79611(19) 0.0366(6) Uani 1 1 d . . . . .
C6 C 0.3937(2) 0.9140(3) 0.6646(2) 0.0445(7) Uani 1 1 d . . . . .
C14 C 0.6075(2) 0.5515(4) 0.6197(2) 0.0472(7) Uani 1 1 d . . . . .
H14 H 0.551466 0.499258 0.587374 0.057 Uiso 1 1 calc R U . . .
C9 C 0.4337(2) 0.5905(3) 0.7567(2) 0.0375(6) Uani 1 1 d . . . . .
C8 C 0.4609(2) 0.7635(4) 0.8974(2) 0.0477(7) Uani 1 1 d . . . . .
C17 C 0.7743(2) 0.7085(4) 0.7152(2) 0.0499(7) Uani 1 1 d . . . . .
H17 H 0.830037 0.761985 0.746574 0.060 Uiso 1 1 calc R U . . .
C16 C 0.7554(2) 0.6183(4) 0.6379(2) 0.0466(7) Uani 1 1 d D . . . .
C5 C 0.4465(3) 1.0109(4) 0.6373(3) 0.0575(9) Uani 1 1 d . . . . .
H5 H 0.501419 1.055160 0.680421 0.069 Uiso 1 1 calc R U . . .
C15 C 0.6723(2) 0.5412(5) 0.5894(2) 0.0503(8) Uani 1 1 d . . . . .
H15 H 0.660116 0.482516 0.536590 0.060 Uiso 1 1 calc R U . . .
C18 C 0.7094(2) 0.7184(4) 0.7454(2) 0.0485(7) Uani 1 1 d . . . . .
H18 H 0.721835 0.778463 0.797880 0.058 Uiso 1 1 calc R U . . .
C10 C 0.4059(3) 0.2777(4) 0.8228(3) 0.0553(8) Uani 1 1 d . . . . .
H10A H 0.430776 0.312799 0.885074 0.083 Uiso 1 1 calc R U . . .
H10B H 0.453702 0.233552 0.811316 0.083 Uiso 1 1 calc R U . . .
H10C H 0.360809 0.193109 0.811280 0.083 Uiso 1 1 calc R U . . .
C1 C 0.3110(3) 0.8531(5) 0.6010(2) 0.0589(9) Uani 1 1 d . . . . .
H1 H 0.275132 0.789558 0.619246 0.071 Uiso 1 1 calc R U . . .
C11 C 0.3022(2) 0.3562(5) 0.6426(2) 0.0588(9) Uani 1 1 d . . . . .
H11A H 0.259324 0.274225 0.641271 0.088 Uiso 1 1 calc R U . . .
H11B H 0.347390 0.303763 0.629862 0.088 Uiso 1 1 calc R U . . .
H11C H 0.271013 0.440098 0.597644 0.088 Uiso 1 1 calc R U . . .
C4 C 0.4174(4) 1.0413(5) 0.5461(3) 0.0776(13) Uani 1 1 d . . . . .
H4 H 0.453474 1.103634 0.527663 0.093 Uiso 1 1 calc R U . . .
C2 C 0.2815(4) 0.8870(6) 0.5096(3) 0.0823(13) Uani 1 1 d . . . . .
H2A H 0.225450 0.847160 0.466407 0.099 Uiso 1 1 calc R U . . .
C3 C 0.3354(4) 0.9802(6) 0.4826(3) 0.0861(14) Uani 1 1 d . . . . .
H3 H 0.316005 1.001285 0.421165 0.103 Uiso 1 1 calc R U . . .
Br1B Br 0.8460(3) 0.613(2) 0.5961(5) 0.0801(16) Uani 0.53(4) 1 d D . P A 2

loop_
_atom_site_aniso_label
_atom_site_aniso_U_11
_atom_site_aniso_U_22
_atom_site_aniso_U_33
_atom_site_aniso_U_23
_atom_site_aniso_U_13
_atom_site_aniso_U_12
Br1A 0.0464(8) 0.079(2) 0.0624(12) 0.0044(8) 0.0354(7) 0.0090(10)
S1 0.0401(4) 0.0297(3) 0.0475(4) -0.0008(3) 0.0244(3) -0.0001(3)
O2 0.0678(15) 0.0315(11) 0.0880(18) -0.0139(10) 0.0533(14) -0.0066(10)
O1 0.0496(12) 0.0463(12) 0.0792(16) -0.0024(11) 0.0418(12) 0.0028(10)
F3 0.145(2) 0.0780(15) 0.0537(12) -0.0071(11) 0.0534(15) -0.0397(16)
N1 0.0522(15) 0.0330(12) 0.0488(14) -0.0044(10) 0.0282(12) 0.0016(10)
N2 0.0492(15) 0.0338(12) 0.0705(17) -0.0111(12) 0.0404(14) -0.0056(11)
F1 0.197(4) 0.0861(18) 0.0628(15) -0.0108(13) 0.0626(19) 0.040(2)
F2 0.0615(16) 0.248(4) 0.0536(13) 0.013(2) 0.0147(12) -0.032(2)
C12 0.0455(16) 0.0305(14) 0.0497(16) 0.0022(12) 0.0270(14) 0.0028(12)
C13 0.0431(16) 0.0275(13) 0.0540(17) 0.0034(12) 0.0283(14) 0.0031(11)
C7 0.0401(15) 0.0306(14) 0.0436(15) -0.0030(11) 0.0230(12) -0.0026(11)
C6 0.065(2) 0.0270(13) 0.0503(17) 0.0009(12) 0.0340(16) 0.0090(13)
C14 0.0385(16) 0.0590(19) 0.0436(16) -0.0018(14) 0.0183(14) -0.0051(14)
C9 0.0409(16) 0.0290(13) 0.0491(16) -0.0002(11) 0.0262(13) -0.0006(11)
C8 0.0531(19) 0.0467(17) 0.0462(16) -0.0054(13) 0.0253(15) -0.0070(14)
C17 0.0428(17) 0.0503(18) 0.0595(19) -0.0053(15) 0.0259(15) -0.0080(14)
C16 0.0409(16) 0.0570(18) 0.0476(16) 0.0079(14) 0.0252(14) 0.0070(14)
C5 0.078(2) 0.0402(17) 0.066(2) 0.0027(15) 0.0438(19) 0.0005(16)
C15 0.0455(18) 0.070(2) 0.0351(15) -0.0024(14) 0.0178(13) 0.0000(15)
C18 0.0526(18) 0.0403(16) 0.0599(19) -0.0123(14) 0.0320(16) -0.0077(14)
C10 0.066(2) 0.0359(16) 0.069(2) 0.0088(15) 0.0347(18) 0.0000(15)
C1 0.067(2) 0.055(2) 0.0548(19) 0.0044(16) 0.0274(18) 0.0052(17)
C11 0.053(2) 0.064(2) 0.0555(19) -0.0133(16) 0.0209(16) -0.0119(16)
C4 0.126(4) 0.051(2) 0.086(3) 0.016(2) 0.074(3) 0.008(2)
C2 0.092(3) 0.083(3) 0.054(2) 0.005(2) 0.018(2) 0.008(2)
C3 0.134(4) 0.072(3) 0.053(2) 0.016(2) 0.044(3) 0.018(3)
Br1B 0.0478(9) 0.144(4) 0.0573(11) -0.010(2) 0.0319(8) -0.0093(15)

loop_
_atom_type_symbol
_atom_type_description
_atom_type_scat_dispersion_real
_atom_type_scat_dispersion_imag
_atom_type_scat_source
C C 0.0181 0.0091 'International Tables Vol C Tables 4.2.6.8 and 6.1.1.4'
H H 0.0000 0.0000 'International Tables Vol C Tables 4.2.6.8 and 6.1.1.4'
Br Br -0.6763 1.2805 'International Tables Vol C Tables 4.2.6.8 and 6.1.1.4'
F F 0.0727 0.0534 'International Tables Vol C Tables 4.2.6.8 and 6.1.1.4'
N N 0.0311 0.0180 'International Tables Vol C Tables 4.2.6.8 and 6.1.1.4'
O O 0.0492 0.0322 'International Tables Vol C Tables 4.2.6.8 and 6.1.1.4'
S S 0.3331 0.5567 'International Tables Vol C Tables 4.2.6.8 and 6.1.1.4'

loop_
_geom_angle_atom_site_label_1
_geom_angle_atom_site_label_2
_geom_angle_atom_site_label_3
_geom_angle
_geom_angle_site_symmetry_1
_geom_angle_site_symmetry_3
_geom_angle_publ_flag
O1 S1 C9 110.56(14) . . ?
O1 S1 C10 110.82(16) . . ?
O1 S1 C11 109.91(17) . . ?
C9 S1 C10 111.88(16) . . ?
C9 S1 C11 110.77(17) . . ?
C10 S1 C11 102.65(19) . . ?
C7 N1 C6 121.8(2) . . ?
C12 N2 H2 117.0 . . ?
C12 N2 C13 126.1(2) . . ?
C13 N2 H2 117.0 . . ?
O2 C12 N2 120.6(3) . . ?
O2 C12 C9 123.3(3) . . ?
N2 C12 C9 116.1(2) . . ?
C14 C13 N2 122.6(3) . . ?
C18 C13 N2 118.3(3) . . ?
C18 C13 C14 119.1(3) . . ?
N1 C7 C9 127.7(3) . . ?
N1 C7 C8 113.0(2) . . ?
C9 C7 C8 118.4(2) . . ?
C5 C6 N1 117.8(3) . . ?
C1 C6 N1 121.8(3) . . ?
C1 C6 C5 120.1(3) . . ?
C13 C14 H14 119.9 . . ?
C15 C14 C13 120.1(3) . . ?
C15 C14 H14 119.9 . . ?
C12 C9 S1 117.3(2) . . ?
C12 C9 C7 125.5(2) . . ?
C7 C9 S1 117.2(2) . . ?
F3 C8 F1 104.9(3) . . ?
F3 C8 F2 106.3(3) . . ?
F3 C8 C7 115.0(3) . . ?
F1 C8 C7 113.5(3) . . ?
F2 C8 F1 105.7(3) . . ?
F2 C8 C7 110.7(3) . . ?
C16 C17 H17 120.5 . . ?
C18 C17 H17 120.5 . . ?
C18 C17 C16 119.0(3) . . ?
C17 C16 Br1A 120.4(3) . . ?
C17 C16 C15 121.2(3) . . ?
C17 C16 Br1B 117.7(4) . . ?
C15 C16 Br1A 117.9(3) . . ?
C15 C16 Br1B 121.0(3) . . ?
C6 C5 H5 120.1 . . ?
C4 C5 C6 119.8(4) . . ?
C4 C5 H5 120.1 . . ?
C14 C15 C16 119.7(3) . . ?
C14 C15 H15 120.2 . . ?
C16 C15 H15 120.2 . . ?
C13 C18 H18 119.6 . . ?
C17 C18 C13 120.9(3) . . ?
C17 C18 H18 119.6 . . ?
S1 C10 H10A 109.5 . . ?
S1 C10 H10B 109.5 . . ?
S1 C10 H10C 109.5 . . ?
H10A C10 H10B 109.5 . . ?
H10A C10 H10C 109.5 . . ?
H10B C10 H10C 109.5 . . ?
C6 C1 H1 120.2 . . ?
C6 C1 C2 119.6(4) . . ?
C2 C1 H1 120.2 . . ?
S1 C11 H11A 109.5 . . ?
S1 C11 H11B 109.5 . . ?
S1 C11 H11C 109.5 . . ?
H11A C11 H11B 109.5 . . ?
H11A C11 H11C 109.5 . . ?
H11B C11 H11C 109.5 . . ?
C5 C4 H4 119.9 . . ?
C3 C4 C5 120.3(4) . . ?
C3 C4 H4 119.9 . . ?
C1 C2 H2A 120.0 . . ?
C3 C2 C1 120.1(5) . . ?
C3 C2 H2A 120.0 . . ?
C4 C3 C2 120.1(4) . . ?
C4 C3 H3 119.9 . . ?
C2 C3 H3 119.9 . . ?

loop_
_geom_bond_atom_site_label_1
_geom_bond_atom_site_label_2
_geom_bond_distance
_geom_bond_site_symmetry_2
_geom_bond_publ_flag
Br1A C16 1.886(6) . ?
S1 O1 1.448(2) . ?
S1 C9 1.691(3) . ?
S1 C10 1.759(3) . ?
S1 C11 1.759(3) . ?
O2 C12 1.234(3) . ?
F3 C8 1.306(4) . ?
N1 C7 1.270(4) . ?
N1 C6 1.420(4) . ?
N2 H2 0.8600 . ?
N2 C12 1.378(4) . ?
N2 C13 1.411(4) . ?
F1 C8 1.312(4) . ?
F2 C8 1.308(4) . ?
C12 C9 1.430(4) . ?
C13 C14 1.391(4) . ?
C13 C18 1.391(4) . ?
C7 C9 1.468(4) . ?
C7 C8 1.520(4) . ?
C6 C5 1.388(5) . ?
C6 C1 1.378(5) . ?
C14 H14 0.9300 . ?
C14 C15 1.375(5) . ?
C17 H17 0.9300 . ?
C17 C16 1.375(5) . ?
C17 C18 1.375(4) . ?
C16 C15 1.380(5) . ?
C16 Br1B 1.915(6) . ?
C5 H5 0.9300 . ?
C5 C4 1.379(6) . ?
C15 H15 0.9300 . ?
C18 H18 0.9300 . ?
C10 H10A 0.9600 . ?
C10 H10B 0.9600 . ?
C10 H10C 0.9600 . ?
C1 H1 0.9300 . ?
C1 C2 1.386(6) . ?
C11 H11A 0.9600 . ?
C11 H11B 0.9600 . ?
C11 H11C 0.9600 . ?
C4 H4 0.9300 . ?
C4 C3 1.369(7) . ?
C2 H2A 0.9300 . ?
C2 C3 1.384(7) . ?
C3 H3 0.9300 . ?

loop_
_geom_torsion_atom_site_label_1
_geom_torsion_atom_site_label_2
_geom_torsion_atom_site_label_3
_geom_torsion_atom_site_label_4
_geom_torsion
_geom_torsion_site_symmetry_1
_geom_torsion_site_symmetry_2
_geom_torsion_site_symmetry_3
_geom_torsion_site_symmetry_4
_geom_torsion_publ_flag
Br1A C16 C15 C14 170.4(3) . . . . ?
O2 C12 C9 S1 0.1(4) . . . . ?
O2 C12 C9 C7 179.3(3) . . . . ?
O1 S1 C9 C12 -169.9(2) . . . . ?
O1 S1 C9 C7 10.7(3) . . . . ?
N1 C7 C9 S1 -122.5(3) . . . . ?
N1 C7 C9 C12 58.2(5) . . . . ?
N1 C7 C8 F3 152.7(3) . . . . ?
N1 C7 C8 F1 31.8(4) . . . . ?
N1 C7 C8 F2 -86.8(4) . . . . ?
N1 C6 C5 C4 -175.6(3) . . . . ?
N1 C6 C1 C2 174.1(3) . . . . ?
N2 C12 C9 S1 -177.9(2) . . . . ?
N2 C12 C9 C7 1.4(4) . . . . ?
N2 C13 C14 C15 179.2(3) . . . . ?
N2 C13 C18 C17 -179.2(3) . . . . ?
C12 N2 C13 C14 31.8(5) . . . . ?
C12 N2 C13 C18 -149.6(3) . . . . ?
C13 N2 C12 O2 7.0(5) . . . . ?
C13 N2 C12 C9 -174.9(3) . . . . ?
C13 C14 C15 C16 0.3(5) . . . . ?
C7 N1 C6 C5 -127.7(3) . . . . ?
C7 N1 C6 C1 59.0(4) . . . . ?
C6 N1 C7 C9 13.7(5) . . . . ?
C6 N1 C7 C8 -177.7(3) . . . . ?
C6 C5 C4 C3 1.8(6) . . . . ?
C6 C1 C2 C3 0.6(7) . . . . ?
C14 C13 C18 C17 -0.5(5) . . . . ?
C9 C7 C8 F3 -37.5(4) . . . . ?
C9 C7 C8 F1 -158.4(3) . . . . ?
C9 C7 C8 F2 83.0(4) . . . . ?
C8 C7 C9 S1 69.4(3) . . . . ?
C8 C7 C9 C12 -109.9(3) . . . . ?
C17 C16 C15 C14 -1.3(5) . . . . ?
C16 C17 C18 C13 -0.5(5) . . . . ?
C5 C6 C1 C2 1.0(5) . . . . ?
C5 C4 C3 C2 -0.2(7) . . . . ?
C18 C13 C14 C15 0.6(5) . . . . ?
C18 C17 C16 Br1A -170.1(3) . . . . ?
C18 C17 C16 C15 1.4(5) . . . . ?
C18 C17 C16 Br1B 178.2(7) . . . . ?
C10 S1 C9 C12 66.0(3) . . . . ?
C10 S1 C9 C7 -113.3(3) . . . . ?
C1 C6 C5 C4 -2.2(5) . . . . ?
C1 C2 C3 C4 -1.1(7) . . . . ?
C11 S1 C9 C12 -47.8(3) . . . . ?
C11 S1 C9 C7 132.8(2) . . . . ?
Br1B C16 C15 C14 -178.0(7) . . . . ?
